data_2239308
loop_
_publ_author_name
'Dong, Kun'
'Wang, Yifeng'

_publ_section_title
;
 Methyl
 1-[(<i>Z</i>)-2-(benzyloxycarbonyl)hydrazin-1-ylidene]-5-chloro-2-hydroxyindane-2-carboxylate
;
_journal_coeditor_code PK2520
_journal_issue 5
_journal_name_full 'Acta Crystallographica Section E'
_journal_page_first o527
_journal_paper_doi 10.1107/S1600536814007429
_journal_volume 70
_journal_year 2014
_chemical_formula_iupac 'C19 H17 Cl N2 O5'
_chemical_formula_moiety 'C19 H17 Cl N2 O5'
_chemical_formula_sum 'C19 H17 Cl N2 O5'
_chemical_formula_weight 388.79
_chemical_name_systematic
'Methyl 1-[(<i>Z</i>)-2-(benzyloxycarbonyl)hydrazin-1-ylidene]-5-chloro-2-hydroxyindane-2-carboxylate'
_space_group_crystal_system triclinic
_space_group_IT_number 2
_space_group_name_Hall '-P 1'
_space_group_name_H-M_alt 'P -1'
_symmetry_space_group_name_Hall '-P 1'
_symmetry_space_group_name_H-M 'P -1'
_atom_sites_solution_hydrogens mixed
_audit_creation_method SHELXL-2013
_cell_angle_alpha 108.575(6)
_cell_angle_beta 99.377(7)
_cell_angle_gamma 100.886(6)
_cell_formula_units_Z 2
_cell_length_a 8.362(3)
_cell_length_b 10.627(3)
_cell_length_c 11.470(4)
_cell_measurement_reflns_used 2385
_cell_measurement_temperature 293(2)
_cell_measurement_theta_max 28.1015
_cell_measurement_theta_min 2.555
_cell_volume 921.1(5)
_computing_cell_refinement 'SAINT (Bruker, 2013)'
_computing_data_collection 'SMART (Bruker, 2013)'
_computing_data_reduction 'SAINT (Bruker, 2013)'
_computing_molecular_graphics 'SHELXTL (Sheldrick, 2008)'
_computing_publication_material 'SHELXTL (Sheldrick, 2008)'
_computing_structure_refinement 'SHELXL-2013 (Sheldrick, 2008)'
_computing_structure_solution 'SHELXTL (Sheldrick, 2008)'
_diffrn_ambient_temperature 293(2)
_diffrn_measured_fraction_theta_full 0.986
_diffrn_measured_fraction_theta_max 0.986
_diffrn_measurement_device_type 'Bruker SMART CCD area-detector'
_diffrn_measurement_method '\f and \w scans'
_diffrn_radiation_type MoK\a
_diffrn_radiation_wavelength 0.71073
_diffrn_reflns_av_R_equivalents 0.0301
_diffrn_reflns_limit_h_max 10
_diffrn_reflns_limit_h_min -9
_diffrn_reflns_limit_k_max 11
_diffrn_reflns_limit_k_min -13
_diffrn_reflns_limit_l_max 14
_diffrn_reflns_limit_l_min -12
_diffrn_reflns_number 5494
_diffrn_reflns_theta_full 25.242
_diffrn_reflns_theta_max 25.997
_diffrn_reflns_theta_min 1.929
_exptl_absorpt_coefficient_mu 0.241
_exptl_absorpt_correction_T_max 0.7456
_exptl_absorpt_correction_T_min 0.5867
_exptl_absorpt_correction_type multi-scan
_exptl_absorpt_process_details '(SADABS; Sheldrick, 2000)'
_exptl_crystal_colour colorless
_exptl_crystal_density_diffrn 1.402
_exptl_crystal_description prismatic
_exptl_crystal_F_000 404
_exptl_crystal_size_max 0.212
_exptl_crystal_size_mid 0.175
_exptl_crystal_size_min 0.121
_refine_diff_density_max 0.353
_refine_diff_density_min -0.308
_refine_ls_extinction_coef 0.064(8)
_refine_ls_extinction_expression Fc^*^=kFc[1+0.001xFc^2^\l^3^/sin(2\q)]^-1/4^
_refine_ls_extinction_method SHELXL
_refine_ls_goodness_of_fit_ref 1.028
_refine_ls_hydrogen_treatment mixed
_refine_ls_matrix_type full
_refine_ls_number_parameters 251
_refine_ls_number_reflns 3569
_refine_ls_number_restraints 0
_refine_ls_restrained_S_all 1.028
_refine_ls_R_factor_all 0.0622
_refine_ls_R_factor_gt 0.0533
_refine_ls_shift/su_max 0.001
_refine_ls_shift/su_mean 0.000
_refine_ls_structure_factor_coef Fsqd
_refine_ls_weighting_details 'w=1/[\s^2^(Fo^2^)+(0.0957P)^2^+0.1511P] where P=(Fo^2^+2Fc^2^)/3'
_refine_ls_weighting_scheme calc
_refine_ls_wR_factor_gt 0.1493
_refine_ls_wR_factor_ref 0.1615
_reflns_number_gt 2965
_reflns_number_total 3569
_reflns_threshold_expression 'I > 2\s(I)'
_cod_data_source_file pk2520sup1.cif
_cod_data_source_block I
_cod_database_code 2239308
_cod_database_fobs_code 2239308
_shelx_space_group_comment
;
The symmetry employed for this shelxl refinement is uniquely defined
by the following loop, which should always be used as a source of
symmetry information in preference to the above space-group names.
They are only intended as comments.
;
_shelxl_version_number .2013

loop_
_space_group_symop_operation_xyz
'x, y, z'
'-x, -y, -z'

loop_
_atom_site_type_symbol
_atom_site_label
_atom_site_fract_x
_atom_site_fract_y
_atom_site_fract_z
_atom_site_U_iso_or_equiv
_atom_site_adp_type
_atom_site_calc_flag
_atom_site_occupancy
Cl Cl1 1.28901(7) 0.44224(8) 0.95091(6) 0.0735(3) Uani d 1
N N1 0.63739(19) 0.07412(16) 0.44508(14) 0.0374(4) Uani d 1
N N2 0.5019(2) 0.05154(17) 0.34896(14) 0.0402(4) Uani d 1
O O1 0.41582(16) 0.25433(16) 0.54793(13) 0.0463(4) Uani d 1
H H1 0.4022 0.2091 0.5933 0.070 Uiso calc 1
O O2 0.52986(18) -0.16042(15) 0.24204(13) 0.0494(4) Uani d 1
O O3 0.35071(19) -0.06312(15) 0.15431(13) 0.0510(4) Uani d 1
O O4 0.4938(2) 0.35295(19) 0.37465(16) 0.0689(5) Uani d 1
O O5 0.76048(19) 0.43718(19) 0.48013(16) 0.0614(5) Uani d 1
C C1 0.8288(2) 0.23034(19) 0.63817(17) 0.0361(4) Uani d 1
C C2 0.9552(2) 0.1639(2) 0.65007(18) 0.0433(5) Uani d 1
H H2 0.9448 0.0765 0.5928 0.052 Uiso calc 1
C C3 1.0959(2) 0.2294(2) 0.74786(19) 0.0479(5) Uani d 1
H H3 1.1822 0.1870 0.7577 0.057 Uiso calc 1
C C4 1.1070(2) 0.3591(2) 0.83115(19) 0.0475(5) Uani d 1
C C5 0.9811(2) 0.4255(2) 0.82290(18) 0.0464(5) Uani d 1
H H5 0.9912 0.5124 0.8812 0.056 Uiso calc 1
C C6 0.8395(2) 0.3583(2) 0.72483(17) 0.0395(4) Uani d 1
C C7 0.6855(2) 0.4073(2) 0.69572(18) 0.0448(5) Uani d 1
H H7A 0.7159 0.5003 0.6964 0.054 Uiso calc 1
H H7B 0.6186 0.4049 0.7569 0.054 Uiso calc 1
C C8 0.5888(2) 0.3050(2) 0.56156(17) 0.0389(4) Uani d 1
C C9 0.6780(2) 0.18852(19) 0.53719(16) 0.0354(4) Uani d 1
C C10 0.4663(2) -0.0664(2) 0.24796(18) 0.0403(4) Uani d 1
C C11 0.3026(4) -0.1873(3) 0.0421(2) 0.0729(8) Uani d 1
H H11A 0.2559 -0.2656 0.0632 0.087 Uiso calc 1
H H11B 0.4004 -0.2028 0.0101 0.087 Uiso calc 1
C C12 0.1753(3) -0.1721(2) -0.05686(19) 0.0504(5) Uani d 1
C C13 0.0110(4) -0.1859(3) -0.0493(2) 0.0678(7) Uani d 1
H H13 -0.0200 -0.1974 0.0216 0.081 Uiso calc 1
C C14 -0.1088(3) -0.1830(3) -0.1462(3) 0.0735(8) Uani d 1
H H14 -0.2196 -0.1921 -0.1400 0.088 Uiso calc 1
C C15 -0.0656(4) -0.1668(3) -0.2496(3) 0.0763(8) Uani d 1
H H15 -0.1470 -0.1677 -0.3158 0.092 Uiso calc 1
C C16 0.0958(4) -0.1493(4) -0.2567(3) 0.0977(12) Uani d 1
H H16 0.1262 -0.1346 -0.3268 0.117 Uiso calc 1
C C17 0.2163(3) -0.1528(3) -0.1612(3) 0.0761(8) Uani d 1
H H17 0.3270 -0.1420 -0.1681 0.091 Uiso calc 1
C C18 0.6054(2) 0.3681(2) 0.46057(19) 0.0431(5) Uani d 1
C C19 0.7984(4) 0.5012(3) 0.3910(3) 0.0746(8) Uani d 1
H H19A 0.7713 0.4323 0.3077 0.112 Uiso calc 1
H H19B 0.9157 0.5471 0.4146 0.112 Uiso calc 1
H H19C 0.7335 0.5668 0.3914 0.112 Uiso calc 1
H H2A 0.450(3) 0.114(3) 0.351(2) 0.056(7) Uiso d 1

loop_
_atom_site_aniso_label
_atom_site_aniso_U_11
_atom_site_aniso_U_22
_atom_site_aniso_U_33
_atom_site_aniso_U_12
_atom_site_aniso_U_13
_atom_site_aniso_U_23
Cl1 0.0416(4) 0.0866(5) 0.0640(4) 0.0131(3) -0.0136(3) 0.0047(3)
N1 0.0337(8) 0.0409(9) 0.0366(8) 0.0104(6) 0.0033(6) 0.0145(7)
N2 0.0386(8) 0.0400(9) 0.0372(8) 0.0141(7) -0.0008(7) 0.0102(7)
O1 0.0338(7) 0.0592(10) 0.0505(8) 0.0171(6) 0.0086(6) 0.0236(7)
O2 0.0499(8) 0.0461(8) 0.0480(8) 0.0204(7) 0.0025(6) 0.0112(6)
O3 0.0565(9) 0.0446(8) 0.0404(8) 0.0187(7) -0.0073(6) 0.0061(6)
O4 0.0599(10) 0.0803(12) 0.0651(10) 0.0054(9) -0.0098(8) 0.0438(9)
O5 0.0434(8) 0.0775(12) 0.0759(11) 0.0141(8) 0.0111(8) 0.0468(10)
C1 0.0322(9) 0.0411(10) 0.0360(9) 0.0112(7) 0.0069(7) 0.0149(8)
C2 0.0407(10) 0.0479(11) 0.0419(10) 0.0191(9) 0.0087(8) 0.0134(9)
C3 0.0351(10) 0.0637(14) 0.0478(11) 0.0208(9) 0.0065(8) 0.0211(10)
C4 0.0336(9) 0.0597(13) 0.0421(10) 0.0090(9) 0.0007(8) 0.0147(9)
C5 0.0411(10) 0.0482(12) 0.0403(10) 0.0110(9) 0.0017(8) 0.0074(9)
C6 0.0364(9) 0.0451(11) 0.0369(9) 0.0133(8) 0.0060(7) 0.0147(8)
C7 0.0421(10) 0.0462(11) 0.0419(10) 0.0190(9) 0.0021(8) 0.0097(9)
C8 0.0335(9) 0.0433(11) 0.0386(10) 0.0139(8) 0.0034(7) 0.0134(8)
C9 0.0335(9) 0.0395(10) 0.0351(9) 0.0113(7) 0.0076(7) 0.0154(8)
C10 0.0345(9) 0.0444(11) 0.0402(10) 0.0099(8) 0.0049(7) 0.0151(8)
C11 0.0904(19) 0.0536(15) 0.0500(13) 0.0273(14) -0.0185(13) -0.0017(11)
C12 0.0581(13) 0.0406(11) 0.0401(11) 0.0114(9) -0.0023(9) 0.0059(9)
C13 0.0763(17) 0.0797(18) 0.0606(15) 0.0248(14) 0.0260(13) 0.0355(14)
C14 0.0481(13) 0.087(2) 0.088(2) 0.0180(13) 0.0125(13) 0.0355(16)
C15 0.0760(18) 0.098(2) 0.0528(14) 0.0339(16) -0.0017(13) 0.0258(14)
C16 0.093(2) 0.167(4) 0.0721(19) 0.058(2) 0.0336(17) 0.075(2)
C17 0.0537(14) 0.109(2) 0.0788(18) 0.0254(15) 0.0204(13) 0.0471(17)
C18 0.0434(10) 0.0414(11) 0.0471(11) 0.0174(8) 0.0066(8) 0.0178(8)
C19 0.0686(16) 0.0805(19) 0.101(2) 0.0236(14) 0.0298(15) 0.0602(17)

loop_
_atom_type_symbol
_atom_type_description
_atom_type_scat_dispersion_real
_atom_type_scat_dispersion_imag
_atom_type_scat_source
C C 0.0033 0.0016 'International Tables Vol C Tables 4.2.6.8 and 6.1.1.4'
H H 0.0000 0.0000 'International Tables Vol C Tables 4.2.6.8 and 6.1.1.4'
N N 0.0061 0.0033 'International Tables Vol C Tables 4.2.6.8 and 6.1.1.4'
O O 0.0106 0.0060 'International Tables Vol C Tables 4.2.6.8 and 6.1.1.4'
Cl Cl 0.1484 0.1585 'International Tables Vol C Tables 4.2.6.8 and 6.1.1.4'

loop_
_geom_angle_atom_site_label_1
_geom_angle_atom_site_label_2
_geom_angle_atom_site_label_3
_geom_angle
C9 N1 N2 117.38(15)
C10 N2 N1 116.91(15)
C10 N2 H2A 122.5(16)
N1 N2 H2A 120.2(16)
C8 O1 H1 109.5
C10 O3 C11 113.57(16)
C18 O5 C19 117.33(18)
C6 C1 C2 121.31(17)
C6 C1 C9 109.61(15)
C2 C1 C9 128.97(17)
C3 C2 C1 118.98(18)
C3 C2 H2 120.5
C1 C2 H2 120.5
C2 C3 C4 118.93(17)
C2 C3 H3 120.5
C4 C3 H3 120.5
C3 C4 C5 123.02(18)
C3 C4 Cl1 118.11(15)
C5 C4 Cl1 118.86(17)
C4 C5 C6 117.59(19)
C4 C5 H5 121.2
C6 C5 H5 121.2
C1 C6 C5 120.12(17)
C1 C6 C7 111.90(16)
C5 C6 C7 127.98(18)
C6 C7 C8 104.33(15)
C6 C7 H7A 110.9
C8 C7 H7A 110.9
C6 C7 H7B 110.9
C8 C7 H7B 110.9
H7A C7 H7B 108.9
O1 C8 C18 106.74(14)
O1 C8 C9 111.28(16)
C18 C8 C9 107.77(15)
O1 C8 C7 114.79(16)
C18 C8 C7 111.95(17)
C9 C8 C7 104.18(14)
N1 C9 C1 122.53(16)
N1 C9 C8 128.88(16)
C1 C9 C8 108.56(15)
O2 C10 O3 124.81(18)
O2 C10 N2 125.41(17)
O3 C10 N2 109.77(16)
O3 C11 C12 109.20(19)
O3 C11 H11A 109.8
C12 C11 H11A 109.8
O3 C11 H11B 109.8
C12 C11 H11B 109.8
H11A C11 H11B 108.3
C17 C12 C13 117.9(2)
C17 C12 C11 121.0(2)
C13 C12 C11 121.0(2)
C12 C13 C14 120.7(2)
C12 C13 H13 119.7
C14 C13 H13 119.7
C15 C14 C13 120.2(3)
C15 C14 H14 119.9
C13 C14 H14 119.9
C14 C15 C16 119.8(2)
C14 C15 H15 120.1
C16 C15 H15 120.1
C15 C16 C17 120.6(3)
C15 C16 H16 119.7
C17 C16 H16 119.7
C12 C17 C16 120.8(3)
C12 C17 H17 119.6
C16 C17 H17 119.6
O4 C18 O5 125.2(2)
O4 C18 C8 124.44(19)
O5 C18 C8 110.29(16)
O5 C19 H19A 109.5
O5 C19 H19B 109.5
H19A C19 H19B 109.5
O5 C19 H19C 109.5
H19A C19 H19C 109.5
H19B C19 H19C 109.5

loop_
_geom_bond_atom_site_label_1
_geom_bond_atom_site_label_2
_geom_bond_distance
Cl1 C4 1.738(2)
N1 C9 1.272(2)
N1 N2 1.371(2)
N2 C10 1.350(3)
N2 H2A 0.86(3)
O1 C8 1.409(2)
O1 H1 0.8200
O2 C10 1.206(2)
O3 C10 1.337(2)
O3 C11 1.452(3)
O4 C18 1.188(2)
O5 C18 1.308(3)
O5 C19 1.441(3)
C1 C6 1.382(3)
C1 C2 1.390(2)
C1 C9 1.454(2)
C2 C3 1.375(3)
C2 H2 0.9300
C3 C4 1.380(3)
C3 H3 0.9300
C4 C5 1.381(3)
C5 C6 1.383(3)
C5 H5 0.9300
C6 C7 1.505(3)
C7 C8 1.549(3)
C7 H7A 0.9700
C7 H7B 0.9700
C8 C18 1.524(3)
C8 C9 1.537(3)
C11 C12 1.495(3)
C11 H11A 0.9700
C11 H11B 0.9700
C12 C17 1.362(3)
C12 C13 1.374(4)
C13 C14 1.382(4)
C13 H13 0.9300
C14 C15 1.346(4)
C14 H14 0.9300
C15 C16 1.347(4)
C15 H15 0.9300
C16 C17 1.378(4)
C16 H16 0.9300
C17 H17 0.9300
C19 H19A 0.9600
C19 H19B 0.9600
C19 H19C 0.9600

loop_
_geom_hbond_atom_site_label_D
_geom_hbond_atom_site_label_H
_geom_hbond_atom_site_label_A
_geom_hbond_site_symmetry_A
_geom_hbond_distance_DH
_geom_hbond_distance_HA
_geom_hbond_distance_DA
_geom_hbond_angle_DHA
O1 H1 O2 2_656 0.820 2.131 2.890(2) 153.85
N2 H2A O1 1_555 0.86(3) 2.37(2) 2.891(2) 119.4(18)

loop_
_geom_torsion_atom_site_label_1
_geom_torsion_atom_site_label_2
_geom_torsion_atom_site_label_3
_geom_torsion_atom_site_label_4
_geom_torsion
C9 N1 N2 C10 175.94(17)
C6 C1 C2 C3 -2.2(3)
C9 C1 C2 C3 173.40(18)
C1 C2 C3 C4 0.0(3)
C2 C3 C4 C5 1.6(3)
C2 C3 C4 Cl1 -177.90(16)
C3 C4 C5 C6 -1.1(3)
Cl1 C4 C5 C6 178.44(16)
C2 C1 C6 C5 2.7(3)
C9 C1 C6 C5 -173.61(17)
C2 C1 C6 C7 -177.73(18)
C9 C1 C6 C7 5.9(2)
C4 C5 C6 C1 -1.1(3)
C4 C5 C6 C7 179.5(2)
C1 C6 C7 C8 -11.2(2)
C5 C6 C7 C8 168.3(2)
C6 C7 C8 O1 133.43(17)
C6 C7 C8 C18 -104.68(18)
C6 C7 C8 C9 11.5(2)
N2 N1 C9 C1 -173.57(15)
N2 N1 C9 C8 4.3(3)
C6 C1 C9 N1 -179.68(17)
C2 C1 C9 N1 4.3(3)
C6 C1 C9 C8 2.1(2)
C2 C1 C9 C8 -173.92(19)
O1 C8 C9 N1 49.0(3)
C18 C8 C9 N1 -67.7(2)
C7 C8 C9 N1 173.21(19)
O1 C8 C9 C1 -132.92(15)
C18 C8 C9 C1 110.37(17)
C7 C8 C9 C1 -8.7(2)
C11 O3 C10 O2 1.6(3)
C11 O3 C10 N2 -179.1(2)
N1 N2 C10 O2 9.8(3)
N1 N2 C10 O3 -169.56(15)
C10 O3 C11 C12 -179.2(2)
O3 C11 C12 C17 107.2(3)
O3 C11 C12 C13 -77.1(3)
C17 C12 C13 C14 1.2(4)
C11 C12 C13 C14 -174.7(2)
C12 C13 C14 C15 0.2(5)
C13 C14 C15 C16 -2.0(5)
C14 C15 C16 C17 2.4(6)
C13 C12 C17 C16 -0.8(5)
C11 C12 C17 C16 175.1(3)
C15 C16 C17 C12 -1.0(6)
C19 O5 C18 O4 0.7(3)
C19 O5 C18 C8 178.73(19)
O1 C8 C18 O4 -12.3(3)
C9 C8 C18 O4 107.3(2)
C7 C8 C18 O4 -138.7(2)
O1 C8 C18 O5 169.65(16)
C9 C8 C18 O5 -70.7(2)
C7 C8 C18 O5 43.3(2)
